data_1560691
loop_
_publ_author_name
'Meundaeng, Natthaya'
'Rujiwatra, Apinpus'
'Prior, Timothy J.'

_publ_section_title
;
 Copper coordination polymers constructed from thiazole-5-carboxylic acid:
 Synthesis, crystal structures, and structural transformation
;
_journal_name_full 'Journal of Solid State Chemistry'
_journal_page_first 138
_journal_page_last 145
_journal_paper_doi 10.1016/j.jssc.2016.10.009
_journal_volume 245
_journal_year 2017
_chemical_formula_moiety
;
C8 H4 Cu N2 O4 S2, H2 O
;
_chemical_formula_sum 'C8 H6 Cu N2 O5 S2'
_chemical_formula_weight 337.81
_space_group_crystal_system monoclinic
_space_group_IT_number 14
_space_group_name_Hall '-P 2yn'
_space_group_name_H-M_alt 'P 1 21/n 1'
_atom_sites_solution_hydrogens difmap
_cell_angle_alpha 90
_cell_angle_beta 109.733(6)
_cell_angle_gamma 90
_cell_formula_units_Z 4
_cell_length_a 8.7377(7)
_cell_length_b 10.5776(12)
_cell_length_c 12.8766(10)
_cell_measurement_reflns_used 9483
_cell_measurement_temperature 150(2)
_cell_measurement_theta_max 29.45
_cell_measurement_theta_min 1.7
_cell_volume 1120.22(18)
_computing_cell_refinement 'Stoe X-AREA'
_computing_data_collection 'Stoe X-AREA'
_computing_data_reduction
;
 Scaled and merged with Sortav
 R.H. Blessing, (1987) Cryst. Rev. 1, 3-58
 R.H. Blessing, (1989) J. Appl. Cryst. 22, 396-397
;
_computing_structure_refinement 'SHELXL-2014/7 (Sheldrick, 2014)'
_computing_structure_solution 'SHELXT (Sheldrick, 2015)'
_diffrn_ambient_temperature 150(2)
_diffrn_detector_area_resol_mean 6.67
_diffrn_measured_fraction_theta_full 0.995
_diffrn_measured_fraction_theta_max 0.992
_diffrn_measurement_device_type 'Stoe IPDS2'
_diffrn_measurement_method \w-scans
_diffrn_radiation_type MoK\a
_diffrn_radiation_wavelength 0.71073
_diffrn_reflns_av_R_equivalents 0.0285
_diffrn_reflns_av_unetI/netI 0.0301
_diffrn_reflns_Laue_measured_fraction_full 0.995
_diffrn_reflns_Laue_measured_fraction_max 0.992
_diffrn_reflns_limit_h_max 11
_diffrn_reflns_limit_h_min -9
_diffrn_reflns_limit_k_max 12
_diffrn_reflns_limit_k_min -14
_diffrn_reflns_limit_l_max 17
_diffrn_reflns_limit_l_min -17
_diffrn_reflns_number 10216
_diffrn_reflns_point_group_measured_fraction_full 0.995
_diffrn_reflns_point_group_measured_fraction_max 0.992
_diffrn_reflns_theta_full 25.242
_diffrn_reflns_theta_max 29.179
_diffrn_reflns_theta_min 2.479
_diffrn_source 'fine-focus sealed tube'
_exptl_absorpt_coefficient_mu 2.336
_exptl_absorpt_correction_T_max 0.886
_exptl_absorpt_correction_T_min 0.778
_exptl_absorpt_correction_type multi-scan
_exptl_absorpt_process_details
;
 R.H. Blessing, Acta Cryst. (1995), A51, 33-38
;
_exptl_crystal_colour blue-green
_exptl_crystal_density_diffrn 2.003
_exptl_crystal_description needle
_exptl_crystal_F_000 676
_exptl_crystal_size_max 0.500
_exptl_crystal_size_mid 0.160
_exptl_crystal_size_min 0.160
_refine_diff_density_max 0.509
_refine_diff_density_min -0.309
_refine_diff_density_rms 0.073
_refine_ls_extinction_coef .
_refine_ls_extinction_method none
_refine_ls_goodness_of_fit_ref 0.937
_refine_ls_hydrogen_treatment refxyz
_refine_ls_matrix_type full
_refine_ls_number_parameters 175
_refine_ls_number_reflns 2995
_refine_ls_number_restraints 7
_refine_ls_restrained_S_all 0.936
_refine_ls_R_factor_all 0.0296
_refine_ls_R_factor_gt 0.0211
_refine_ls_shift/su_max 0.001
_refine_ls_shift/su_mean 0.000
_refine_ls_structure_factor_coef Fsqd
_refine_ls_weighting_details 'w=1/[\s^2^(Fo^2^)+(0.0303P)^2^] where P=(Fo^2^+2Fc^2^)/3'
_refine_ls_weighting_scheme calc
_refine_ls_wR_factor_gt 0.0487
_refine_ls_wR_factor_ref 0.0498
_reflns_Friedel_coverage 0.000
_reflns_Friedel_fraction_full .
_reflns_Friedel_fraction_max .
_reflns_number_gt 2438
_reflns_number_total 2995
_reflns_threshold_expression 'I > 2\s(I)'
_cod_data_source_file JSSC-2017-245-138.cif
_cod_data_source_block 3
_cod_original_sg_symbol_H-M 'P 21/n'
_cod_database_code 1560691
_shelx_space_group_comment
;
The symmetry employed for this shelxl refinement is uniquely defined
by the following loop, which should always be used as a source of
symmetry information in preference to the above space-group names.
They are only intended as comments.
;
_shelx_estimated_absorpt_t_min 0.388
_shelx_estimated_absorpt_t_max 0.706

loop_
_space_group_symop_operation_xyz
'x, y, z'
'-x+1/2, y+1/2, -z+1/2'
'-x, -y, -z'
'x-1/2, -y-1/2, z-1/2'

loop_
_atom_site_label
_atom_site_type_symbol
_atom_site_fract_x
_atom_site_fract_y
_atom_site_fract_z
_atom_site_U_iso_or_equiv
_atom_site_adp_type
_atom_site_occupancy
_atom_site_site_symmetry_order
_atom_site_calc_flag
_atom_site_refinement_flags_posn
_atom_site_refinement_flags_adp
_atom_site_refinement_flags_occupancy
_atom_site_disorder_assembly
_atom_site_disorder_group
Cu1 Cu 0.18961(3) 0.61484(2) 0.48920(2) 0.01303(6) Uani 1 1 d . . . . .
N1 N 0.35670(18) 0.25405(13) 0.91980(10) 0.0155(3) Uani 1 1 d . . . . .
S1 S 0.49882(6) 0.43000(4) 0.85189(3) 0.01918(9) Uani 1 1 d . . . . .
C1 C 0.2231(2) 0.44134(14) 0.65803(11) 0.0145(3) Uani 1 1 d . . . . .
O1 O 0.30251(15) 0.52852(10) 0.62966(8) 0.0165(2) Uani 1 1 d . . . . .
O2 O 0.08595(16) 0.40442(12) 0.60366(9) 0.0235(3) Uani 1 1 d . . . . .
C2 C 0.3105(2) 0.38063(15) 0.76658(11) 0.0147(3) Uani 1 1 d . . . . .
C3 C 0.2547(2) 0.28638(15) 0.81539(12) 0.0158(3) Uani 1 1 d D . . . .
H3 H 0.1577(19) 0.2475(8) 0.7821(6) 0.019 Uiso 1 1 calc DR U . . .
C4 C 0.4897(2) 0.32297(16) 0.94821(12) 0.0182(3) Uani 1 1 d D . . . .
H4 H 0.5703(15) 0.3141(2) 1.0141(12) 0.022 Uiso 1 1 calc DR U . . .
S2 S 0.11025(5) 0.77372(4) 0.13019(3) 0.01699(9) Uani 1 1 d . . . . .
N2 N 0.25507(18) 0.96811(13) 0.09151(10) 0.0158(3) Uani 1 1 d . . . . .
C5 C 0.2796(2) 0.79734(15) 0.35305(12) 0.0159(3) Uani 1 1 d . . . . .
O3 O 0.17096(16) 0.72089(11) 0.35858(8) 0.0188(2) Uani 1 1 d . . . . .
O4 O 0.40039(17) 0.83175(14) 0.43028(9) 0.0286(3) Uani 1 1 d . . . . .
C6 C 0.2513(2) 0.84749(15) 0.23921(11) 0.0151(3) Uani 1 1 d . . . . .
C7 C 0.3184(2) 0.94817(15) 0.20430(12) 0.0167(3) Uani 1 1 d D . . . .
H7 H 0.3962(15) 0.9969(9) 0.2501(9) 0.020 Uiso 1 1 calc DR U . . .
C8 C 0.1459(2) 0.88143(15) 0.04372(12) 0.0166(3) Uani 1 1 d D . . . .
H8 H 0.0920(9) 0.87947(16) -0.0324(13) 0.020 Uiso 1 1 calc DR U . . .
O1W O 0.6829(2) 0.96524(16) 0.44280(13) 0.0370(3) Uani 1 1 d D . . . .
H1A H 0.593(3) 0.920(2) 0.426(2) 0.056 Uiso 1 1 d D U . . .
H1B H 0.664(3) 1.034(2) 0.475(2) 0.056 Uiso 1 1 d D U . . .

loop_
_atom_site_aniso_label
_atom_site_aniso_U_11
_atom_site_aniso_U_22
_atom_site_aniso_U_33
_atom_site_aniso_U_23
_atom_site_aniso_U_13
_atom_site_aniso_U_12
Cu1 0.01892(11) 0.01217(9) 0.00781(8) -0.00046(6) 0.00427(7) 0.00061(8)
N1 0.0179(7) 0.0163(6) 0.0110(5) 0.0021(5) 0.0032(5) -0.0005(6)
S1 0.0176(2) 0.02144(19) 0.01571(16) 0.00429(14) 0.00202(15) -0.00499(17)
C1 0.0196(9) 0.0137(7) 0.0101(6) 0.0004(5) 0.0049(6) 0.0034(6)
O1 0.0236(7) 0.0141(5) 0.0115(4) 0.0014(4) 0.0058(4) -0.0009(5)
O2 0.0170(6) 0.0313(7) 0.0176(5) 0.0044(5) -0.0002(5) -0.0030(5)
C2 0.0146(8) 0.0160(7) 0.0119(6) 0.0004(5) 0.0024(5) 0.0003(6)
C3 0.0153(8) 0.0184(8) 0.0123(6) 0.0011(5) 0.0026(6) -0.0005(6)
C4 0.0195(9) 0.0196(8) 0.0129(6) 0.0028(6) 0.0020(6) -0.0004(7)
S2 0.0195(2) 0.01881(19) 0.01196(16) 0.00084(13) 0.00433(15) -0.00416(16)
N2 0.0195(7) 0.0167(6) 0.0104(5) 0.0017(5) 0.0041(5) -0.0016(6)
C5 0.0194(9) 0.0153(7) 0.0121(6) 0.0022(5) 0.0041(6) 0.0025(6)
O3 0.0261(7) 0.0186(6) 0.0120(5) 0.0015(4) 0.0066(5) -0.0042(5)
O4 0.0244(7) 0.0403(8) 0.0150(5) 0.0071(5) -0.0014(5) -0.0087(6)
C6 0.0156(8) 0.0169(7) 0.0113(6) 0.0009(5) 0.0027(6) 0.0009(7)
C7 0.0198(9) 0.0177(8) 0.0108(6) 0.0005(5) 0.0027(6) -0.0021(7)
C8 0.0191(8) 0.0190(7) 0.0111(6) 0.0012(6) 0.0044(6) -0.0012(7)
O1W 0.0255(8) 0.0392(9) 0.0465(9) 0.0047(7) 0.0124(7) -0.0022(7)

loop_
_atom_type_symbol
_atom_type_description
_atom_type_scat_dispersion_real
_atom_type_scat_dispersion_imag
_atom_type_scat_source
C C 0.0033 0.0016 'International Tables Vol C Tables 4.2.6.8 and 6.1.1.4'
H H 0.0000 0.0000 'International Tables Vol C Tables 4.2.6.8 and 6.1.1.4'
Cu Cu 0.3201 1.2651 'International Tables Vol C Tables 4.2.6.8 and 6.1.1.4'
N N 0.0061 0.0033 'International Tables Vol C Tables 4.2.6.8 and 6.1.1.4'
O O 0.0106 0.0060 'International Tables Vol C Tables 4.2.6.8 and 6.1.1.4'
S S 0.1246 0.1234 'International Tables Vol C Tables 4.2.6.8 and 6.1.1.4'

loop_
_geom_angle_atom_site_label_1
_geom_angle_atom_site_label_2
_geom_angle_atom_site_label_3
_geom_angle
_geom_angle_site_symmetry_1
_geom_angle_site_symmetry_3
O1 Cu1 O3 156.13(5) . .
O1 Cu1 N1 86.63(5) . 2_556
O3 Cu1 N1 96.04(5) . 2_556
O1 Cu1 N2 89.06(5) . 2_545
O3 Cu1 N2 87.91(5) . 2_545
N1 Cu1 N2 175.69(5) 2_556 2_545
O1 Cu1 O2 123.15(5) . 3_566
O3 Cu1 O2 80.66(5) . 3_566
N1 Cu1 O2 89.23(5) 2_556 3_566
N2 Cu1 O2 93.14(5) 2_545 3_566
C4 N1 C3 110.66(13) . .
C4 N1 Cu1 125.32(11) . 2_546
C3 N1 Cu1 123.96(11) . 2_546
C4 S1 C2 89.61(8) . .
O2 C1 O1 125.78(14) . .
O2 C1 C2 119.24(14) . .
O1 C1 C2 114.97(15) . .
C1 O1 Cu1 116.42(10) . .
C1 O2 Cu1 165.66(12) . 3_566
C3 C2 C1 126.93(15) . .
C3 C2 S1 110.08(12) . .
C1 C2 S1 122.90(12) . .
C2 C3 N1 114.74(15) . .
C2 C3 H3 122.6 . .
N1 C3 H3 122.6 . .
N1 C4 S1 114.89(12) . .
N1 C4 H4 122.6 . .
S1 C4 H4 122.6 . .
C8 S2 C6 89.49(8) . .
C8 N2 C7 110.73(13) . .
C8 N2 Cu1 123.87(10) . 2
C7 N2 Cu1 125.30(11) . 2
O4 C5 O3 126.53(14) . .
O4 C5 C6 119.79(15) . .
O3 C5 C6 113.68(14) . .
C5 O3 Cu1 124.08(11) . .
C7 C6 C5 130.69(15) . .
C7 C6 S2 110.88(11) . .
C5 C6 S2 118.42(12) . .
C6 C7 N2 113.66(15) . .
C6 C7 H7 123.2 . .
N2 C7 H7 123.2 . .
N2 C8 S2 115.23(11) . .
N2 C8 H8 122.4 . .
S2 C8 H8 122.4 . .
H1A O1W H1B 106(2) . .

loop_
_geom_bond_atom_site_label_1
_geom_bond_atom_site_label_2
_geom_bond_distance
_geom_bond_site_symmetry_2
Cu1 O1 1.9680(11) .
Cu1 O3 1.9821(10) .
Cu1 N1 2.0064(13) 2_556
Cu1 N2 2.0153(13) 2_545
Cu1 O2 2.3074(13) 3_566
N1 C4 1.315(2) .
N1 C3 1.3821(19) .
N1 Cu1 2.0063(13) 2_546
S1 C4 1.7010(16) .
S1 C2 1.7226(17) .
C1 O2 1.230(2) .
C1 O1 1.2794(19) .
C1 C2 1.493(2) .
O2 Cu1 2.3075(13) 3_566
C2 C3 1.354(2) .
C3 H3 0.908(17) .
C4 H4 0.906(17) .
S2 C8 1.6939(15) .
S2 C6 1.7120(16) .
N2 C8 1.316(2) .
N2 C7 1.3846(18) .
N2 Cu1 2.0154(13) 2
C5 O4 1.236(2) .
C5 O3 1.267(2) .
C5 C6 1.4989(19) .
C6 C7 1.363(2) .
C7 H7 0.897(17) .
C8 H8 0.933(16) .
O1W H1A 0.88(2) .
O1W H1B 0.88(2) .
